data_4082703
loop_
_publ_author_name
'Bernhammer, Jan C.'
'Huynh, Han Vinh'

_publ_section_title
;
 Benzimidazolin-2-ylidene Complexes of Palladium(II) Featuring a Thioether
 Moiety: Synthesis, Characterization, Molecular Dynamics, and Catalytic
 Activities
;
_journal_issue 5
_journal_name_full Organometallics
_journal_page_first 1266
_journal_paper_doi 10.1021/om500083r
_journal_volume 33
_journal_year 2014
_chemical_formula_sum 'C19 H22 Br2 N2 Pd S'
_chemical_formula_weight 576.67
_chemical_name_systematic
; 
 ? 
;
_space_group_IT_number 19
_symmetry_cell_setting orthorhombic
_symmetry_space_group_name_Hall 'P 2ac 2ab'
_symmetry_space_group_name_H-M 'P 21 21 21'
_atom_sites_solution_hydrogens geom
_atom_sites_solution_primary direct
_atom_sites_solution_secondary difmap
_audit_creation_method SHELXL-97
_cell_angle_alpha 90.00
_cell_angle_beta 90.00
_cell_angle_gamma 90.00
_cell_formula_units_Z 4
_cell_length_a 8.8914(15)
_cell_length_b 14.057(2)
_cell_length_c 16.137(3)
_cell_measurement_reflns_used 885
_cell_measurement_temperature 100(2)
_cell_measurement_theta_max 27.36
_cell_measurement_theta_min 2.71
_cell_volume 2016.9(6)
_computing_cell_refinement 'Bruker SMART'
_computing_data_collection 'Bruker SMART'
_computing_data_reduction 'Bruker SAINT'
_computing_molecular_graphics 'Bruker SHELXTL'
_computing_publication_material 'Bruker SHELXTL'
_computing_structure_refinement 'SHELXL-97 (Sheldrick, 1997)'
_computing_structure_solution 'SHELXS-97 (Sheldrick, 1990)'
_diffrn_ambient_temperature 100(2)
_diffrn_measured_fraction_theta_full 1.000
_diffrn_measured_fraction_theta_max 1.000
_diffrn_measurement_device_type 'CCD area detector'
_diffrn_measurement_method 'phi and omega scans'
_diffrn_radiation_monochromator graphite
_diffrn_radiation_source 'fine-focus sealed tube'
_diffrn_radiation_type MoK\a
_diffrn_radiation_wavelength 0.71073
_diffrn_reflns_av_R_equivalents 0.0337
_diffrn_reflns_av_sigmaI/netI 0.0488
_diffrn_reflns_limit_h_max 8
_diffrn_reflns_limit_h_min -11
_diffrn_reflns_limit_k_max 18
_diffrn_reflns_limit_k_min -18
_diffrn_reflns_limit_l_max 20
_diffrn_reflns_limit_l_min -20
_diffrn_reflns_number 14423
_diffrn_reflns_theta_full 27.49
_diffrn_reflns_theta_max 27.49
_diffrn_reflns_theta_min 2.52
_exptl_absorpt_coefficient_mu 4.990
_exptl_absorpt_correction_T_max 0.6623
_exptl_absorpt_correction_T_min 0.1812
_exptl_absorpt_correction_type multi-scan
_exptl_absorpt_process_details 'Sadabs, (Sheldrick 2001)'
_exptl_crystal_colour Yellow
_exptl_crystal_density_diffrn 1.899
_exptl_crystal_density_meas ?
_exptl_crystal_density_method 'not measured'
_exptl_crystal_description Rod
_exptl_crystal_F_000 1128
_exptl_crystal_size_max 0.52
_exptl_crystal_size_mid 0.10
_exptl_crystal_size_min 0.09
_refine_diff_density_max 0.767
_refine_diff_density_min -0.428
_refine_diff_density_rms 0.103
_refine_ls_abs_structure_details 'Flack H D (1983), Acta Cryst. A39, 876-881'
_refine_ls_abs_structure_Flack 0.024(6)
_refine_ls_extinction_method none
_refine_ls_goodness_of_fit_ref 0.988
_refine_ls_hydrogen_treatment constr
_refine_ls_matrix_type full
_refine_ls_number_parameters 228
_refine_ls_number_reflns 4626
_refine_ls_number_restraints 0
_refine_ls_restrained_S_all 0.988
_refine_ls_R_factor_all 0.0279
_refine_ls_R_factor_gt 0.0253
_refine_ls_shift/su_max 0.001
_refine_ls_shift/su_mean 0.000
_refine_ls_structure_factor_coef Fsqd
_refine_ls_weighting_details 'calc w=1/[\s^2^(Fo^2^)+(0.0127P)^2^+0.0000P] where P=(Fo^2^+2Fc^2^)/3'
_refine_ls_weighting_scheme calc
_refine_ls_wR_factor_gt 0.0533
_refine_ls_wR_factor_ref 0.0539
_reflns_number_gt 4317
_reflns_number_total 4626
_reflns_threshold_expression >2sigma(I)
_cod_data_source_file om500083r_si_002.cif
_cod_data_source_block c642
_cod_depositor_comments
;
The following automatic conversions were performed:

'_symmetry_cell_setting' value 'Orthorhombic' changed to
'orthorhombic' according to
/usr/data/users/saulius/crontab/automatic-downloads/current/ACS/lib/dictionaries/cif_core.dic
dictionary named 'cif_core.dic' version 2.4.2 from
2011-04-26.

'_exptl_absorpt_correction_type' value 'Multi-scan'
changed to 'multi-scan' according to
/usr/data/users/saulius/crontab/automatic-downloads/current/ACS/lib/dictionaries/cif_core.dic
dictionary named 'cif_core.dic' version 2.4.2 from 2011-04-26.

Automatic conversion script
Id: cif_fix_values 2281 2013-09-26 08:29:07Z andrius 

The following automatic conversions were performed:

'_exptl_crystal_density_meas' value 'Not measured' was changed to '?'
- the value is perceived as not measured.

Automatic conversion script
Id: cif_fix_values 3008 2015-01-20 13:52:24Z robertas 
;
_cod_original_cell_volume 2017.0(6)
_cod_original_sg_symbol_H-M P2(1)2(1)2(1)
_cod_database_code 4082703

loop_
_symmetry_equiv_pos_as_xyz
'x, y, z'
'-x+1/2, -y, z+1/2'
'-x, y+1/2, -z+1/2'
'x+1/2, -y+1/2, -z'

loop_
_atom_site_label
_atom_site_type_symbol
_atom_site_fract_x
_atom_site_fract_y
_atom_site_fract_z
_atom_site_U_iso_or_equiv
_atom_site_adp_type
_atom_site_occupancy
_atom_site_symmetry_multiplicity
_atom_site_calc_flag
_atom_site_refinement_flags
Pd1 Pd -0.11674(3) 0.061204(17) 0.235746(15) 0.01358(6) Uani 1 1 d .
Br1 Br -0.13519(4) 0.00130(2) 0.379541(19) 0.01965(8) Uani 1 1 d .
Br2 Br -0.33579(4) -0.03183(2) 0.19437(2) 0.01911(8) Uani 1 1 d .
S1 S 0.07281(10) 0.15658(6) 0.28499(5) 0.01663(19) Uani 1 1 d .
N1 N -0.0710(3) 0.2061(2) 0.10884(17) 0.0159(6) Uani 1 1 d .
N2 N -0.0748(3) 0.0686(2) 0.04891(16) 0.0147(6) Uani 1 1 d .
C1 C -0.0894(4) 0.1125(2) 0.1229(2) 0.0149(7) Uani 1 1 d .
C2 C -0.0401(4) 0.2230(2) 0.0255(2) 0.0168(8) Uani 1 1 d .
C3 C -0.0059(4) 0.3066(3) -0.0188(2) 0.0210(8) Uani 1 1 d .
H3 H -0.0033 0.3671 0.0073 0.025 Uiso 1 1 calc R
C4 C 0.0236(4) 0.2955(3) -0.1021(2) 0.0218(8) Uani 1 1 d .
H4 H 0.0489 0.3497 -0.1343 0.026 Uiso 1 1 calc R
C5 C 0.0170(4) 0.2066(3) -0.1400(2) 0.0228(8) Uani 1 1 d .
H5 H 0.0368 0.2022 -0.1977 0.027 Uiso 1 1 calc R
C6 C -0.0170(4) 0.1248(3) -0.0970(2) 0.0207(8) Uani 1 1 d .
H6 H -0.0223 0.0646 -0.1235 0.025 Uiso 1 1 calc R
C7 C -0.0432(4) 0.1354(2) -0.0128(2) 0.0163(7) Uani 1 1 d .
C8 C -0.0651(4) 0.2781(2) 0.1744(2) 0.0191(8) Uani 1 1 d .
H8A H -0.1539 0.2713 0.2109 0.023 Uiso 1 1 calc R
H8B H -0.0678 0.3423 0.1494 0.023 Uiso 1 1 calc R
C9 C 0.0772(4) 0.2669(2) 0.2250(2) 0.0218(8) Uani 1 1 d .
H9A H 0.0877 0.3217 0.2631 0.026 Uiso 1 1 calc R
H9B H 0.1654 0.2663 0.1876 0.026 Uiso 1 1 calc R
C10 C 0.2548(4) 0.1036(3) 0.2583(2) 0.0192(7) Uani 1 1 d .
H10 H 0.2760 0.1161 0.1984 0.023 Uiso 1 1 calc R
C11 C 0.3747(4) 0.1525(3) 0.3103(2) 0.0255(8) Uani 1 1 d .
H11A H 0.3570 0.1389 0.3691 0.038 Uiso 1 1 calc R
H11B H 0.3701 0.2213 0.3011 0.038 Uiso 1 1 calc R
H11C H 0.4742 0.1288 0.2943 0.038 Uiso 1 1 calc R
C12 C 0.2486(4) -0.0030(3) 0.2722(2) 0.0211(7) Uani 1 1 d .
H12A H 0.3466 -0.0311 0.2590 0.032 Uiso 1 1 calc R
H12B H 0.1714 -0.0309 0.2363 0.032 Uiso 1 1 calc R
H12C H 0.2237 -0.0160 0.3303 0.032 Uiso 1 1 calc R
C13 C -0.0708(4) -0.0351(2) 0.0358(2) 0.0157(7) Uani 1 1 d .
H13A H -0.1028 -0.0490 -0.0217 0.019 Uiso 1 1 calc R
H13B H -0.1440 -0.0655 0.0737 0.019 Uiso 1 1 calc R
C14 C 0.0808(4) -0.0782(2) 0.05005(19) 0.0160(7) Uani 1 1 d .
C15 C 0.2152(4) -0.0292(3) 0.0431(2) 0.0214(8) Uani 1 1 d .
H15 H 0.2134 0.0368 0.0305 0.026 Uiso 1 1 calc R
C16 C 0.3508(4) -0.0739(3) 0.0540(2) 0.0264(9) Uani 1 1 d .
H16 H 0.4416 -0.0389 0.0481 0.032 Uiso 1 1 calc R
C17 C 0.3562(5) -0.1697(3) 0.0736(2) 0.0321(10) Uani 1 1 d .
H17 H 0.4503 -0.2001 0.0824 0.039 Uiso 1 1 calc R
C18 C 0.2259(5) -0.2205(3) 0.0804(3) 0.0340(10) Uani 1 1 d .
H18 H 0.2298 -0.2865 0.0928 0.041 Uiso 1 1 calc R
C19 C 0.0866(5) -0.1758(3) 0.0692(2) 0.0245(9) Uani 1 1 d .
H19 H -0.0038 -0.2113 0.0745 0.029 Uiso 1 1 calc R

loop_
_atom_site_aniso_label
_atom_site_aniso_U_11
_atom_site_aniso_U_22
_atom_site_aniso_U_33
_atom_site_aniso_U_23
_atom_site_aniso_U_13
_atom_site_aniso_U_12
Pd1 0.01356(12) 0.01119(11) 0.01600(12) 0.00176(10) 0.00049(10) -0.00050(10)
Br1 0.02147(19) 0.01931(16) 0.01816(16) 0.00319(13) 0.00267(14) 0.00009(15)
Br2 0.01444(17) 0.01881(17) 0.02406(18) 0.00416(14) -0.00113(14) -0.00287(14)
S1 0.0186(5) 0.0138(4) 0.0174(4) -0.0001(3) -0.0006(3) -0.0019(3)
N1 0.0185(16) 0.0121(14) 0.0172(14) 0.0026(12) 0.0000(12) 0.0010(12)
N2 0.0156(15) 0.0113(14) 0.0172(14) 0.0031(12) 0.0024(11) -0.0019(12)
C1 0.0130(18) 0.0129(16) 0.0187(16) 0.0008(14) 0.0002(14) 0.0001(13)
C2 0.0115(18) 0.0185(19) 0.0204(19) 0.0016(15) -0.0017(14) -0.0001(15)
C3 0.022(2) 0.0168(19) 0.024(2) 0.0010(15) -0.0058(16) -0.0016(16)
C4 0.022(2) 0.021(2) 0.0219(19) 0.0113(16) -0.0028(16) -0.0036(16)
C5 0.022(2) 0.025(2) 0.0207(19) 0.0050(16) 0.0010(16) -0.0015(16)
C6 0.019(2) 0.0202(19) 0.0228(19) 0.0030(15) -0.0033(15) 0.0003(16)
C7 0.0127(18) 0.0151(17) 0.0211(18) 0.0023(14) -0.0024(15) -0.0017(14)
C8 0.026(2) 0.0099(16) 0.0209(18) -0.0010(14) 0.0008(16) 0.0007(14)
C9 0.030(2) 0.0128(17) 0.0222(19) 0.0009(15) -0.0017(16) -0.0048(14)
C10 0.0157(17) 0.0251(19) 0.0167(17) 0.0013(15) 0.0006(15) -0.0001(14)
C11 0.0189(19) 0.0291(19) 0.0284(19) 0.0030(16) -0.0019(18) -0.0057(17)
C12 0.0161(17) 0.0208(17) 0.0265(18) 0.0049(17) 0.0023(15) -0.0010(15)
C13 0.0198(19) 0.0100(16) 0.0175(16) -0.0018(13) -0.0006(14) -0.0024(14)
C14 0.021(2) 0.0168(18) 0.0098(15) -0.0030(13) -0.0016(13) 0.0003(14)
C15 0.024(2) 0.0200(18) 0.0208(18) 0.0041(15) -0.0018(15) -0.0016(16)
C16 0.022(2) 0.033(2) 0.0242(19) 0.0039(16) -0.0034(16) -0.0026(18)
C17 0.028(2) 0.035(2) 0.033(2) 0.0018(18) -0.0009(19) 0.016(2)
C18 0.045(3) 0.0161(19) 0.041(3) 0.0077(18) 0.000(2) 0.0076(19)
C19 0.030(2) 0.0177(18) 0.0255(19) 0.0025(15) 0.0017(17) -0.0025(16)

loop_
_atom_type_symbol
_atom_type_description
_atom_type_scat_dispersion_real
_atom_type_scat_dispersion_imag
_atom_type_scat_source
C C 0.0033 0.0016 'International Tables Vol C Tables 4.2.6.8 and 6.1.1.4'
H H 0.0000 0.0000 'International Tables Vol C Tables 4.2.6.8 and 6.1.1.4'
N N 0.0061 0.0033 'International Tables Vol C Tables 4.2.6.8 and 6.1.1.4'
Br Br -0.2901 2.4595 'International Tables Vol C Tables 4.2.6.8 and 6.1.1.4'
Pd Pd -0.9988 1.0072 'International Tables Vol C Tables 4.2.6.8 and 6.1.1.4'
S S 0.1246 0.1234 'International Tables Vol C Tables 4.2.6.8 and 6.1.1.4'

loop_
_geom_angle_atom_site_label_1
_geom_angle_atom_site_label_2
_geom_angle_atom_site_label_3
_geom_angle
C1 Pd1 S1 90.90(10)
C1 Pd1 Br2 92.38(10)
S1 Pd1 Br2 173.81(3)
C1 Pd1 Br1 176.34(10)
S1 Pd1 Br1 85.57(2)
Br2 Pd1 Br1 91.222(15)
C9 S1 C10 101.60(17)
C9 S1 Pd1 109.14(12)
C10 S1 Pd1 109.27(12)
C1 N1 C2 110.7(3)
C1 N1 C8 123.9(3)
C2 N1 C8 125.0(3)
C1 N2 C7 110.1(3)
C1 N2 C13 125.5(3)
C7 N2 C13 123.9(3)
N1 C1 N2 106.6(3)
N1 C1 Pd1 121.9(2)
N2 C1 Pd1 131.4(2)
C7 C2 N1 106.1(3)
C7 C2 C3 121.4(3)
N1 C2 C3 132.4(3)
C4 C3 C2 116.2(3)
C3 C4 C5 121.4(3)
C6 C5 C4 122.5(4)
C5 C6 C7 116.1(3)
C2 C7 C6 122.2(3)
C2 C7 N2 106.5(3)
C6 C7 N2 131.3(3)
N1 C8 C9 110.4(3)
C8 C9 S1 110.8(2)
C12 C10 C11 113.0(3)
C12 C10 S1 109.5(2)
C11 C10 S1 107.8(2)
N2 C13 C14 113.6(3)
C15 C14 C19 118.1(3)
C15 C14 C13 124.3(3)
C19 C14 C13 117.5(3)
C16 C15 C14 121.4(3)
C15 C16 C17 120.4(4)
C18 C17 C16 119.9(4)
C17 C18 C19 120.4(4)
C18 C19 C14 119.9(4)

loop_
_geom_bond_atom_site_label_1
_geom_bond_atom_site_label_2
_geom_bond_distance
Pd1 C1 1.973(3)
Pd1 S1 2.2955(9)
Pd1 Br2 2.4392(5)
Pd1 Br1 2.4740(5)
S1 C9 1.828(3)
S1 C10 1.833(3)
N1 C1 1.346(4)
N1 C2 1.392(4)
N1 C8 1.464(4)
N2 C1 1.350(4)
N2 C7 1.398(4)
N2 C13 1.474(4)
C2 C7 1.378(5)
C2 C3 1.409(5)
C3 C4 1.379(5)
C4 C5 1.393(5)
C5 C6 1.376(5)
C6 C7 1.386(5)
C8 C9 1.515(5)
C10 C12 1.517(5)
C10 C11 1.520(5)
C13 C14 1.495(5)
C14 C15 1.384(5)
C14 C19 1.406(5)
C15 C16 1.371(5)
C16 C17 1.385(6)
C17 C18 1.365(6)
C18 C19 1.401(6)
